data_2243130
loop_
_publ_author_name
'Khamees, Hussien Ahmed'
'Chaluvaiah, Kumara'
'El-khatatneh, Nasseem Ahmed'
'Swamynayaka, Ananda'
'Chong, Kwong Huey'
'Dasappa, Jagadeesh Prasad'
'Madegowda, Mahendra'

_publ_section_title
;
 Crystal structure, DFT calculation, Hirshfeld surface analysis and energy
 framework study of 6-bromo-2-(4-bromophenyl)imidazo[1,2-<i>a</i>]pyridine
;
_journal_coeditor_code WM5525
_journal_issue 11
_journal_name_full 'Acta Crystallographica Section E'
_journal_page_first 1620
_journal_page_last 1626
_journal_paper_doi 10.1107/S2056989019013410
_journal_volume 75
_journal_year 2019
_chemical_formula_iupac 'C13 H8 Br2 N2'
_chemical_formula_moiety 'C13 H8 Br2 N2'
_chemical_formula_sum 'C13 H8 Br2 N2'
_chemical_formula_weight 352.03
_chemical_name_systematic
;
6-Bromo-2-(4-bromophenyl)imidazo[1,2-<i>a</i>]pyridine
;
_space_group_crystal_system orthorhombic
_space_group_IT_number 61
_space_group_name_Hall '-P 2ac 2ab'
_space_group_name_H-M_alt 'P b c a'
_symmetry_space_group_name_Hall '-P 2ac 2ab'
_symmetry_space_group_name_H-M 'P b c a'
_atom_sites_solution_hydrogens geom
_audit_creation_method SHELXL-2016/6
_cell_angle_alpha 90
_cell_angle_beta 90
_cell_angle_gamma 90
_cell_formula_units_Z 8
_cell_length_a 14.1711(4)
_cell_length_b 6.0546(2)
_cell_length_c 27.7102(8)
_cell_measurement_reflns_used 3485
_cell_measurement_temperature 293(2)
_cell_measurement_theta_max 30.046
_cell_measurement_theta_min 2.056
_cell_volume 2377.54(12)
_computing_cell_refinement
;
SAINT (Bruker, 2016)
;
_computing_data_collection
;
APEX2 (Bruker, 2016)
;
_computing_data_reduction
;
SAINT (Bruker, 2016)
;
_computing_molecular_graphics
;
Mercury (Macrae <i>et al.</i>,  2008) and PLATON (Spek, 2009)
;
_computing_publication_material
;
publCIF (Westrip, 2010)
;
_computing_structure_refinement
;
SHELXL (Sheldrick, 2015b)
;
_computing_structure_solution
;
SHELXT (Sheldrick, 2015a)
;
_diffrn_ambient_temperature 293(2)
_diffrn_measured_fraction_theta_full 1.000
_diffrn_measured_fraction_theta_max 1.000
_diffrn_measurement_device_type 'Bruker Kappa APEXII CCD'
_diffrn_measurement_method '\w and \f scan'
_diffrn_radiation_type MoK\a
_diffrn_radiation_wavelength 0.71073
_diffrn_reflns_av_R_equivalents 0.1002
_diffrn_reflns_av_unetI/netI 0.0496
_diffrn_reflns_limit_h_max 19
_diffrn_reflns_limit_h_min -19
_diffrn_reflns_limit_k_max 8
_diffrn_reflns_limit_k_min -8
_diffrn_reflns_limit_l_max 38
_diffrn_reflns_limit_l_min -39
_diffrn_reflns_number 41143
_diffrn_reflns_theta_full 25.242
_diffrn_reflns_theta_max 30.046
_diffrn_reflns_theta_min 2.056
_exptl_absorpt_coefficient_mu 6.795
_exptl_absorpt_correction_type none
_exptl_absorpt_process_details none
_exptl_crystal_colour colourless
_exptl_crystal_density_diffrn 1.967
_exptl_crystal_description block
_exptl_crystal_F_000 1360
_exptl_crystal_size_max 0.150
_exptl_crystal_size_mid 0.140
_exptl_crystal_size_min 0.140
_refine_diff_density_max 0.880
_refine_diff_density_min -0.489
_refine_ls_extinction_method none
_refine_ls_goodness_of_fit_ref 0.996
_refine_ls_hydrogen_treatment constr
_refine_ls_matrix_type full
_refine_ls_number_parameters 154
_refine_ls_number_reflns 3485
_refine_ls_number_restraints 0
_refine_ls_restrained_S_all 0.996
_refine_ls_R_factor_all 0.1269
_refine_ls_R_factor_gt 0.0473
_refine_ls_shift/su_max 0.002
_refine_ls_shift/su_mean 0.000
_refine_ls_structure_factor_coef Fsqd
_refine_ls_weighting_details 'w=1/[\s^2^(Fo^2^)+(0.0442P)^2^+2.6166P] where P=(Fo^2^+2Fc^2^)/3'
_refine_ls_weighting_scheme calc
_refine_ls_wR_factor_gt 0.0939
_refine_ls_wR_factor_ref 0.1183
_reflns_number_gt 1726
_reflns_number_total 3485
_reflns_threshold_expression 'I > 2\s(I)'
_cod_data_source_file wm5525sup1.cif
_cod_data_source_block I
_cod_database_code 2243130
_shelx_space_group_comment
;
The symmetry employed for this shelxl refinement is uniquely defined
by the following loop, which should always be used as a source of
symmetry information in preference to the above space-group names.
They are only intended as comments.
;
_shelx_estimated_absorpt_t_min 0.429
_shelx_estimated_absorpt_t_max 0.450

loop_
_space_group_symop_operation_xyz
'x, y, z'
'-x+1/2, -y, z+1/2'
'-x, y+1/2, -z+1/2'
'x+1/2, -y+1/2, -z'
'-x, -y, -z'
'x-1/2, y, -z-1/2'
'x, -y-1/2, z-1/2'
'-x-1/2, y-1/2, z'

loop_
_atom_site_type_symbol
_atom_site_label
_atom_site_fract_x
_atom_site_fract_y
_atom_site_fract_z
_atom_site_U_iso_or_equiv
_atom_site_adp_type
_atom_site_calc_flag
_atom_site_occupancy
Br Br2 0.15325(4) 0.05914(9) 0.27691(2) 0.0700(2) Uani d 1
Br Br1 0.12673(4) 0.88905(10) 0.68410(2) 0.0740(2) Uani d 1
N N2 0.1377(2) 0.3517(6) 0.40975(12) 0.0449(8) Uani d 1
N N1 0.0885(2) 0.6735(6) 0.44091(12) 0.0484(9) Uani d 1
C C7 0.1238(3) 0.5400(6) 0.47646(14) 0.0401(9) Uani d 1
C C1 0.1234(3) 0.7762(8) 0.62067(15) 0.0482(11) Uani d 1
C C11 0.1297(3) 0.2554(7) 0.32808(15) 0.0498(11) Uani d 1
C C4 0.1241(3) 0.6173(7) 0.52687(15) 0.0424(9) Uani d 1
C C12 0.0872(3) 0.4597(8) 0.31737(16) 0.0571(12) Uani d 1
H H12 0.070603 0.493692 0.285760 0.069 Uiso calc 1
C C8 0.1549(3) 0.3438(8) 0.45819(15) 0.0479(10) Uani d 1
H H8 0.182324 0.228190 0.475266 0.058 Uiso calc 1
C C3 0.1597(3) 0.4933(7) 0.56424(16) 0.0495(10) Uani d 1
H H3 0.185335 0.355055 0.557750 0.059 Uiso calc 1
C C6 0.0866(3) 0.9064(7) 0.58414(16) 0.0539(11) Uani d 1
H H6 0.061410 1.044944 0.590752 0.065 Uiso calc 1
C C13 0.0707(3) 0.6058(8) 0.35300(15) 0.0561(12) Uani d 1
H H13 0.041977 0.740195 0.346048 0.067 Uiso calc 1
C C2 0.1582(3) 0.5687(8) 0.61068(16) 0.0532(11) Uani d 1
H H2 0.180652 0.480001 0.635558 0.064 Uiso calc 1
C C5 0.0885(3) 0.8244(7) 0.53745(15) 0.0479(10) Uani d 1
H H5 0.065063 0.911265 0.512485 0.057 Uiso calc 1
C C9 0.0968(3) 0.5559(7) 0.40055(15) 0.0442(10) Uani d 1
C C10 0.1555(3) 0.2005(7) 0.37352(15) 0.0492(11) Uani d 1
H H10 0.184202 0.065712 0.380142 0.059 Uiso calc 1

loop_
_atom_site_aniso_label
_atom_site_aniso_U_11
_atom_site_aniso_U_22
_atom_site_aniso_U_33
_atom_site_aniso_U_12
_atom_site_aniso_U_13
_atom_site_aniso_U_23
Br2 0.0853(4) 0.0701(4) 0.0545(3) 0.0001(3) 0.0150(3) -0.0104(2)
Br1 0.0737(4) 0.1022(4) 0.0460(3) -0.0056(3) 0.0062(2) -0.0110(3)
N2 0.039(2) 0.047(2) 0.049(2) -0.0024(16) 0.0010(15) 0.0053(16)
N1 0.051(2) 0.050(2) 0.044(2) 0.0047(17) 0.0001(16) 0.0062(17)
C7 0.032(2) 0.042(2) 0.045(2) 0.0013(19) -0.0038(17) 0.0074(18)
C1 0.041(2) 0.063(3) 0.040(2) -0.008(2) 0.0008(18) 0.004(2)
C11 0.051(3) 0.052(3) 0.046(2) -0.002(2) 0.007(2) -0.002(2)
C4 0.030(2) 0.047(2) 0.051(2) -0.0038(18) -0.0002(18) 0.005(2)
C12 0.070(3) 0.060(3) 0.041(2) 0.002(2) 0.007(2) 0.013(2)
C8 0.043(2) 0.055(3) 0.046(2) 0.002(2) -0.0061(19) 0.006(2)
C3 0.046(2) 0.045(2) 0.058(3) 0.008(2) -0.001(2) 0.008(2)
C6 0.051(3) 0.049(3) 0.062(3) 0.003(2) 0.004(2) -0.001(2)
C13 0.067(3) 0.057(3) 0.044(2) 0.009(2) 0.005(2) 0.008(2)
C2 0.047(3) 0.066(3) 0.046(2) 0.007(2) -0.0042(19) 0.008(2)
C5 0.044(2) 0.051(3) 0.048(2) 0.006(2) -0.0076(19) 0.013(2)
C9 0.044(2) 0.041(2) 0.048(2) 0.0035(19) 0.0013(18) 0.0050(19)
C10 0.047(3) 0.042(2) 0.059(3) 0.002(2) 0.002(2) 0.000(2)

loop_
_atom_type_symbol
_atom_type_description
_atom_type_scat_dispersion_real
_atom_type_scat_dispersion_imag
_atom_type_scat_source
C C 0.0033 0.0016 'International Tables Vol C Tables 4.2.6.8 and 6.1.1.4'
H H 0.0000 0.0000 'International Tables Vol C Tables 4.2.6.8 and 6.1.1.4'
N N 0.0061 0.0033 'International Tables Vol C Tables 4.2.6.8 and 6.1.1.4'
Br Br -0.2901 2.4595 'International Tables Vol C Tables 4.2.6.8 and 6.1.1.4'

loop_
_geom_angle_atom_site_label_1
_geom_angle_atom_site_label_2
_geom_angle_atom_site_label_3
_geom_angle
C8 N2 C10 131.2(4)
C8 N2 C9 106.6(3)
C10 N2 C9 122.2(4)
C9 N1 C7 104.8(3)
C8 C7 N1 111.4(4)
C8 C7 C4 128.9(4)
N1 C7 C4 119.7(4)
C2 C1 C6 120.5(4)
C2 C1 Br1 120.6(3)
C6 C1 Br1 119.0(4)
C10 C11 C12 121.9(4)
C10 C11 Br2 119.9(3)
C12 C11 Br2 118.2(3)
C3 C4 C5 118.0(4)
C3 C4 C7 122.8(4)
C5 C4 C7 119.2(4)
C13 C12 C11 119.8(4)
C13 C12 H12 120.1
C11 C12 H12 120.1
C7 C8 N2 106.1(4)
C7 C8 H8 127.0
N2 C8 H8 127.0
C2 C3 C4 121.4(4)
C2 C3 H3 119.3
C4 C3 H3 119.3
C1 C6 C5 118.1(4)
C1 C6 H6 120.9
C5 C6 H6 120.9
C12 C13 C9 120.1(4)
C12 C13 H13 119.9
C9 C13 H13 119.9
C3 C2 C1 120.0(4)
C3 C2 H2 120.0
C1 C2 H2 120.0
C4 C5 C6 122.0(4)
C4 C5 H5 119.0
C6 C5 H5 119.0
N1 C9 N2 111.0(3)
N1 C9 C13 130.6(4)
N2 C9 C13 118.3(4)
C11 C10 N2 117.6(4)
C11 C10 H10 121.2
N2 C10 H10 121.2

loop_
_geom_bond_atom_site_label_1
_geom_bond_atom_site_label_2
_geom_bond_distance
Br2 C11 1.880(4)
Br1 C1 1.886(4)
N2 C8 1.365(5)
N2 C10 1.382(5)
N2 C9 1.389(5)
N1 C9 1.331(5)
N1 C7 1.369(5)
C7 C8 1.364(6)
C7 C4 1.473(6)
C1 C2 1.378(6)
C1 C6 1.385(6)
C11 C10 1.353(6)
C11 C12 1.407(6)
C4 C3 1.375(6)
C4 C5 1.383(6)
C12 C13 1.346(6)
C12 H12 0.9300
C8 H8 0.9300
C3 C2 1.366(6)
C3 H3 0.9300
C6 C5 1.386(6)
C6 H6 0.9300
C13 C9 1.401(6)
C13 H13 0.9300
C2 H2 0.9300
C5 H5 0.9300
C10 H10 0.9300

loop_
_geom_hbond_atom_site_label_D
_geom_hbond_atom_site_label_H
_geom_hbond_atom_site_label_A
_geom_hbond_site_symmetry_A
_geom_hbond_distance_DH
_geom_hbond_distance_HA
_geom_hbond_distance_DA
_geom_hbond_angle_DHA
C5 H5 N1 . 0.93 2.47 2.827(5) 103
C3 H3 Cg3 7_545 0.93 2.91 3.56700(10) 129

loop_
_geom_torsion_atom_site_label_1
_geom_torsion_atom_site_label_2
_geom_torsion_atom_site_label_3
_geom_torsion_atom_site_label_4
_geom_torsion
C9 N1 C7 C8 0.9(5)
C9 N1 C7 C4 -178.9(4)
C8 C7 C4 C3 1.1(6)
N1 C7 C4 C3 -179.1(4)
C8 C7 C4 C5 -179.8(4)
N1 C7 C4 C5 0.0(6)
C10 C11 C12 C13 -0.5(7)
Br2 C11 C12 C13 -178.9(4)
N1 C7 C8 N2 -0.8(5)
C4 C7 C8 N2 179.0(4)
C10 N2 C8 C7 179.3(4)
C9 N2 C8 C7 0.3(4)
C5 C4 C3 C2 1.5(6)
C7 C4 C3 C2 -179.4(4)
C2 C1 C6 C5 -1.8(6)
Br1 C1 C6 C5 177.3(3)
C11 C12 C13 C9 0.8(7)
C4 C3 C2 C1 -2.2(7)
C6 C1 C2 C3 2.4(7)
Br1 C1 C2 C3 -176.7(3)
C3 C4 C5 C6 -1.0(6)
C7 C4 C5 C6 179.9(4)
C1 C6 C5 C4 1.2(6)
C7 N1 C9 N2 -0.7(4)
C7 N1 C9 C13 178.7(5)
C8 N2 C9 N1 0.3(5)
C10 N2 C9 N1 -178.8(4)
C8 N2 C9 C13 -179.2(4)
C10 N2 C9 C13 1.7(6)
C12 C13 C9 N1 179.3(5)
C12 C13 C9 N2 -1.4(7)
C12 C11 C10 N2 0.8(6)
Br2 C11 C10 N2 179.2(3)
C8 N2 C10 C11 179.8(4)
C9 N2 C10 C11 -1.4(6)

_cod_database_fobs_code 2243130
